data_2244114
loop_
_publ_author_name
'Friedrich, Erik'
'Heinrich, Timo'
'Rosenberger, Lara'
'Krier, Mireille'
'Marek, Stephanie'
'Reggelin, Michael'

_publ_section_title
;
 Synthesis and crystal structure of
 <i>rac</i>-2-(1,3-dioxoisoindolin-2-yl)ethyl
 4-methyl-<i>N</i>-phenyl-<i>N</i>'-(triisopropylsilyl)benzenesulfondiimidoate:
 the first member of a new substance class
;
_journal_coeditor_code ZL5029
_journal_issue 7
_journal_name_full 'Acta Crystallographica Section E'
_journal_page_first
;
;
_journal_paper_doi 10.1107/S2056989022005904
_journal_volume 78
_journal_year 2022
_chemical_formula_iupac 'C32 H41 N3 O3 S Si'
_chemical_formula_moiety 'C32 H41 N3 O3 S Si'
_chemical_formula_sum 'C32 H41 N3 O3 S Si'
_chemical_formula_weight 575.83
_chemical_name_systematic
<i>rac</i>-2-[7-Methyl-4-(4-methylphenyl)-4-(phenylimino)-6,6-bis(propan-2-yl)-3-oxa-4\l^6^-thia-5-aza-6-silaoct-4-en-1-yl]-2,3-dihydro-1<i>H</i>-isoindole-1,3-dione
_space_group_crystal_system triclinic
_space_group_IT_number 2
_space_group_name_Hall '-P 1'
_space_group_name_H-M_alt 'P -1'
_atom_sites_solution_hydrogens geom
_atom_sites_solution_primary dual
_audit_creation_method
;
Olex2 1.3
(compiled 2020.11.12 svn.r5f609507 for OlexSys, GUI svn.r6408)
;
_cell_angle_alpha 78.107(2)
_cell_angle_beta 87.922(2)
_cell_angle_gamma 89.512(2)
_cell_formula_units_Z 2
_cell_length_a 8.6752(2)
_cell_length_b 8.8765(2)
_cell_length_c 20.2299(6)
_cell_measurement_reflns_used 4930
_cell_measurement_temperature 100.00(10)
_cell_measurement_theta_max 72.0790
_cell_measurement_theta_min 4.4470
_cell_volume 1523.37(7)
_computing_cell_refinement 'CrysAlisPro (Rigaku, 2021)'
_computing_data_collection 'CrysAlisPro (Rigaku, 2021)'
_computing_data_reduction 'CrysAlisPro (Rigaku, 2021)'
_computing_molecular_graphics 'Mercury (Macrae et al., 2020)'
_computing_publication_material '<i>OLEX2</i> (Dolomanov et al., 2009)'
_computing_structure_refinement '<i>SHELXL2018/1</i> (Sheldrick, 2015b)'
_computing_structure_solution '<i>SHELXT2014/5</i> (Sheldrick, 2015a)'
_diffrn_ambient_temperature 100.00(10)
_diffrn_detector 'Hybrid Pixel Array Detector'
_diffrn_detector_area_resol_mean 10.0000
_diffrn_measured_fraction_theta_full 0.991
_diffrn_measured_fraction_theta_max 0.991
_diffrn_measurement_device 'four-circle diffractometer'
_diffrn_measurement_device_type 'XtaLAB Synergy R, HyPix-Arc 150'
_diffrn_measurement_method '\w scans'
_diffrn_radiation_monochromator mirror
_diffrn_radiation_probe x-ray
_diffrn_radiation_type 'Cu K\a'
_diffrn_radiation_wavelength 1.54184
_diffrn_reflns_av_R_equivalents 0.0465
_diffrn_reflns_av_unetI/netI 0.0383
_diffrn_reflns_limit_h_max 9
_diffrn_reflns_limit_h_min -10
_diffrn_reflns_limit_k_max 10
_diffrn_reflns_limit_k_min -10
_diffrn_reflns_limit_l_max 24
_diffrn_reflns_limit_l_min -24
_diffrn_reflns_number 28106
_diffrn_reflns_theta_full 67.079
_diffrn_reflns_theta_max 67.079
_diffrn_reflns_theta_min 4.470
_diffrn_source 'Rotating-anode X-ray tube'
_exptl_absorpt_coefficient_mu 1.612
_exptl_absorpt_correction_T_max 1.000
_exptl_absorpt_correction_T_min 0.555
_exptl_absorpt_correction_type gaussian
_exptl_absorpt_process_details
;
(CrysAlisPro; Rigaku, 2021)
;
_exptl_crystal_colour colourless
_exptl_crystal_density_diffrn 1.255
_exptl_crystal_description needle
_exptl_crystal_F_000 616
_exptl_crystal_size_max 0.21
_exptl_crystal_size_mid 0.16
_exptl_crystal_size_min 0.06
_refine_diff_density_max 0.556
_refine_diff_density_min -0.379
_refine_ls_extinction_method none
_refine_ls_goodness_of_fit_ref 1.054
_refine_ls_hydrogen_treatment constr
_refine_ls_matrix_type full
_refine_ls_number_parameters 368
_refine_ls_number_reflns 5410
_refine_ls_number_restraints 0
_refine_ls_restrained_S_all 1.054
_refine_ls_R_factor_all 0.0518
_refine_ls_R_factor_gt 0.0408
_refine_ls_shift/su_max 0.001
_refine_ls_shift/su_mean 0.000
_refine_ls_structure_factor_coef Fsqd
_refine_ls_weighting_details 'w=1/[\s^2^(Fo^2^)+(0.0575P)^2^+0.4269P] where P=(Fo^2^+2Fc^2^)/3'
_refine_ls_weighting_scheme calc
_refine_ls_wR_factor_gt 0.1030
_refine_ls_wR_factor_ref 0.1083
_reflns_number_gt 4426
_reflns_number_total 5410
_reflns_threshold_expression 'I > 2\s(I)'
_cod_data_source_file zl5029sup1.cif
_cod_data_source_block I
_cod_database_code 2244114
_shelx_space_group_comment
;
The symmetry employed for this shelxl refinement is uniquely defined
by the following loop, which should always be used as a source of
symmetry information in preference to the above space-group names.
They are only intended as comments.
;
_shelx_estimated_absorpt_t_min 0.728
_shelx_estimated_absorpt_t_max 0.910

loop_
_space_group_symop_operation_xyz
'x, y, z'
'-x, -y, -z'

loop_
_atom_site_type_symbol
_atom_site_label
_atom_site_fract_x
_atom_site_fract_y
_atom_site_fract_z
_atom_site_U_iso_or_equiv
_atom_site_adp_type
_atom_site_calc_flag
_atom_site_occupancy
_atom_site_disorder_assembly
_atom_site_disorder_group
S S1 0.64242(5) 0.36921(5) 0.76180(2) 0.01884(13) Uani d 1 . .
Si Si 0.82253(6) 0.58177(6) 0.83046(3) 0.01969(14) Uani d 1 . .
O O1 0.53274(15) 0.43170(15) 0.69843(7) 0.0213(3) Uani d 1 . .
O O2 0.37133(16) 0.92827(16) 0.67134(7) 0.0286(3) Uani d 1 . .
O O3 0.61871(16) 0.63745(16) 0.53826(7) 0.0293(3) Uani d 1 . .
N N1 0.75807(18) 0.26207(18) 0.73756(9) 0.0224(4) Uani d 1 . .
N N3 0.47858(18) 0.75010(18) 0.61476(8) 0.0220(4) Uani d 1 . .
N N2 0.67766(18) 0.50250(18) 0.79249(8) 0.0215(4) Uani d 1 . .
C C17 0.5169(2) 0.2380(2) 0.81561(10) 0.0191(4) Uani d 1 . .
C C11 0.8812(2) 0.3081(2) 0.69029(10) 0.0215(4) Uani d 1 . .
C C4 0.6598(2) 0.9038(2) 0.54781(10) 0.0238(4) Uani d 1 . .
C C30 0.8671(2) 0.7773(2) 0.77709(11) 0.0249(5) Uani d 1 . .
H H30 0.941234 0.829050 0.801923 0.030 Uiso calc 1 . .
C C16 1.0089(2) 0.2104(2) 0.69474(11) 0.0252(5) Uani d 1 . .
H H16 1.013655 0.123095 0.730762 0.030 Uiso calc 1 . .
C C9 0.5850(2) 0.9926(2) 0.58821(10) 0.0247(4) Uani d 1 . .
C C20 0.3301(2) 0.0244(2) 0.90149(11) 0.0252(5) Uani d 1 . .
C C18 0.5129(2) 0.2342(2) 0.88389(10) 0.0227(4) Uani d 1 . .
H H18 0.573253 0.304358 0.901627 0.027 Uiso calc 1 . .
C C3 0.5901(2) 0.7473(2) 0.56355(10) 0.0226(4) Uani d 1 . .
C C21 0.3360(2) 0.0304(2) 0.83209(11) 0.0268(5) Uani d 1 . .
H H21 0.275146 -0.039010 0.814108 0.032 Uiso calc 1 . .
C C10 0.4654(2) 0.8955(2) 0.63090(10) 0.0234(4) Uani d 1 . .
C C12 0.8784(2) 0.4379(2) 0.63815(10) 0.0239(4) Uani d 1 . .
H H12 0.792938 0.506435 0.634980 0.029 Uiso calc 1 . .
C C22 0.4293(2) 0.1361(2) 0.78878(11) 0.0246(4) Uani d 1 . .
H H22 0.433214 0.138741 0.741556 0.030 Uiso calc 1 . .
C C1 0.4033(2) 0.5309(2) 0.70767(10) 0.0231(4) Uani d 1 . .
H H1A 0.429808 0.598387 0.738910 0.028 Uiso calc 1 . .
H H1B 0.312386 0.468228 0.727047 0.028 Uiso calc 1 . .
C C19 0.4200(2) 0.1271(2) 0.92686(11) 0.0256(5) Uani d 1 . .
H H19 0.417784 0.123993 0.974110 0.031 Uiso calc 1 . .
C C24 0.9990(2) 0.4556(2) 0.83641(11) 0.0243(4) Uani d 1 . .
H H24 1.024122 0.441481 0.789435 0.029 Uiso calc 1 . .
C C2 0.3681(2) 0.6264(2) 0.63933(11) 0.0239(4) Uani d 1 . .
H H2A 0.366244 0.558188 0.606327 0.029 Uiso calc 1 . .
H H2B 0.263929 0.671795 0.641762 0.029 Uiso calc 1 . .
C C13 0.9999(2) 0.4674(2) 0.59088(11) 0.0278(5) Uani d 1 . .
H H13 0.997509 0.556827 0.555804 0.033 Uiso calc 1 . .
C C27 0.7421(2) 0.5970(2) 0.91717(11) 0.0246(4) Uani d 1 . .
H H27 0.750357 0.492007 0.946548 0.030 Uiso calc 1 . .
C C8 0.6216(3) 1.1462(2) 0.58321(11) 0.0317(5) Uani d 1 . .
H H8 0.570588 1.207038 0.610828 0.038 Uiso calc 1 . .
C C28 0.5708(2) 0.6429(3) 0.91904(12) 0.0294(5) Uani d 1 . .
H H28A 0.558879 0.749867 0.894987 0.044 Uiso calc 1 . .
H H28B 0.533930 0.632856 0.966109 0.044 Uiso calc 1 . .
H H28C 0.510518 0.575262 0.897214 0.044 Uiso calc 1 . .
C C25 0.9721(2) 0.2933(2) 0.87942(12) 0.0296(5) Uani d 1 . .
H H25A 0.947197 0.300481 0.926309 0.044 Uiso calc 1 . .
H H25B 1.065707 0.231402 0.877778 0.044 Uiso calc 1 . .
H H25C 0.886315 0.244644 0.861586 0.044 Uiso calc 1 . .
C C5 0.7750(2) 0.9636(2) 0.50117(11) 0.0282(5) Uani d 1 . .
H H5 0.826384 0.902115 0.473913 0.034 Uiso calc 1 . .
C C15 1.1291(2) 0.2406(3) 0.64663(12) 0.0301(5) Uani d 1 . .
H H15 1.215207 0.172932 0.649736 0.036 Uiso calc 1 . .
C C14 1.1246(2) 0.3683(3) 0.59417(12) 0.0303(5) Uani d 1 . .
H H14 1.206057 0.387532 0.560883 0.036 Uiso calc 1 . .
C C7 0.7370(3) 1.2071(3) 0.53569(11) 0.0344(5) Uani d 1 . .
H H7 0.764486 1.312400 0.530483 0.041 Uiso calc 1 . .
C C23 0.2284(3) -0.0901(3) 0.94846(12) 0.0357(6) Uani d 1 . .
H H23A 0.120046 -0.067014 0.938481 0.054 Uiso calc 1 . .
H H23B 0.246165 -0.083527 0.995349 0.054 Uiso calc 1 . .
H H23C 0.252958 -0.194293 0.942108 0.054 Uiso calc 1 . .
C C26 1.1435(2) 0.5273(3) 0.85938(12) 0.0333(5) Uani d 1 . .
H H26A 1.161285 0.629633 0.830942 0.050 Uiso calc 1 . .
H H26B 1.233053 0.461466 0.855196 0.050 Uiso calc 1 . .
H H26C 1.128079 0.536457 0.906621 0.050 Uiso calc 1 . .
C C29 0.8374(3) 0.7056(3) 0.94995(12) 0.0371(6) Uani d 1 . .
H H29A 0.945592 0.672665 0.951077 0.056 Uiso calc 1 . .
H H29B 0.797407 0.702220 0.996161 0.056 Uiso calc 1 . .
H H29C 0.829942 0.810909 0.923502 0.056 Uiso calc 1 . .
C C6 0.8126(3) 1.1179(3) 0.49584(11) 0.0323(5) Uani d 1 . .
H H6 0.891433 1.162922 0.464320 0.039 Uiso calc 1 . .
C C31 0.7218(3) 0.8771(3) 0.76655(14) 0.0431(6) Uani d 1 . .
H H31A 0.639953 0.820185 0.750234 0.065 Uiso calc 1 . .
H H31B 0.744630 0.971775 0.733154 0.065 Uiso calc 1 . .
H H31C 0.687716 0.903397 0.809501 0.065 Uiso calc 1 . .
C C32 0.9431(3) 0.7677(3) 0.70892(13) 0.0485(7) Uani d 1 . .
H H32A 1.035816 0.703364 0.716090 0.073 Uiso calc 1 . .
H H32B 0.971724 0.871329 0.684381 0.073 Uiso calc 1 . .
H H32C 0.870715 0.722351 0.682492 0.073 Uiso calc 1 . .

loop_
_atom_site_aniso_label
_atom_site_aniso_U_11
_atom_site_aniso_U_22
_atom_site_aniso_U_33
_atom_site_aniso_U_12
_atom_site_aniso_U_13
_atom_site_aniso_U_23
S1 0.0187(2) 0.0157(2) 0.0222(3) -0.00142(18) 0.00128(19) -0.00441(18)
Si 0.0192(3) 0.0161(3) 0.0241(3) -0.0013(2) 0.0001(2) -0.0050(2)
O1 0.0210(7) 0.0205(7) 0.0231(8) 0.0017(5) -0.0009(6) -0.0061(6)
O2 0.0307(8) 0.0274(8) 0.0293(8) 0.0035(6) 0.0014(7) -0.0099(6)
O3 0.0310(8) 0.0248(8) 0.0324(9) 0.0012(6) 0.0034(7) -0.0072(7)
N1 0.0217(8) 0.0165(8) 0.0285(10) -0.0009(7) 0.0028(7) -0.0043(7)
N3 0.0216(8) 0.0197(8) 0.0248(9) -0.0007(7) -0.0004(7) -0.0048(7)
N2 0.0200(8) 0.0174(8) 0.0284(10) -0.0009(7) -0.0009(7) -0.0079(7)
C17 0.0173(9) 0.0145(9) 0.0250(11) 0.0001(7) 0.0016(8) -0.0028(8)
C11 0.0200(10) 0.0218(10) 0.0258(11) -0.0034(8) 0.0006(8) -0.0125(8)
C4 0.0222(10) 0.0243(10) 0.0241(11) -0.0004(8) -0.0059(8) -0.0020(8)
C30 0.0274(11) 0.0192(10) 0.0296(12) -0.0060(8) -0.0017(9) -0.0079(9)
C16 0.0242(11) 0.0237(10) 0.0300(12) 0.0011(8) -0.0012(9) -0.0111(9)
C9 0.0265(11) 0.0247(10) 0.0229(11) -0.0026(9) -0.0067(9) -0.0040(9)
C20 0.0204(10) 0.0188(10) 0.0344(13) -0.0001(8) 0.0052(9) -0.0015(9)
C18 0.0232(10) 0.0189(9) 0.0264(11) -0.0016(8) 0.0008(8) -0.0056(8)
C3 0.0213(10) 0.0231(10) 0.0230(11) 0.0008(8) -0.0030(8) -0.0035(9)
C21 0.0223(10) 0.0193(10) 0.0395(13) -0.0033(8) -0.0017(9) -0.0078(9)
C10 0.0249(10) 0.0228(10) 0.0235(11) 0.0011(8) -0.0066(9) -0.0061(8)
C12 0.0226(10) 0.0226(10) 0.0285(12) -0.0012(8) 0.0002(9) -0.0097(9)
C22 0.0260(11) 0.0230(10) 0.0259(11) -0.0016(8) 0.0009(9) -0.0076(9)
C1 0.0188(10) 0.0239(10) 0.0264(11) 0.0010(8) 0.0025(8) -0.0054(9)
C19 0.0281(11) 0.0229(10) 0.0248(11) 0.0018(9) 0.0037(9) -0.0032(9)
C24 0.0218(10) 0.0239(10) 0.0283(12) 0.0000(8) -0.0008(9) -0.0076(9)
C2 0.0194(10) 0.0230(10) 0.0287(12) -0.0034(8) 0.0010(8) -0.0042(9)
C13 0.0311(11) 0.0255(11) 0.0284(12) -0.0091(9) 0.0047(9) -0.0100(9)
C27 0.0231(10) 0.0251(10) 0.0265(11) 0.0004(8) -0.0001(8) -0.0074(9)
C8 0.0402(13) 0.0267(11) 0.0292(12) -0.0027(10) -0.0073(10) -0.0068(9)
C28 0.0256(11) 0.0321(11) 0.0329(13) -0.0004(9) 0.0039(9) -0.0131(10)
C25 0.0263(11) 0.0248(11) 0.0376(13) 0.0044(9) -0.0068(9) -0.0055(10)
C5 0.0242(11) 0.0304(11) 0.0274(12) -0.0012(9) -0.0035(9) 0.0008(9)
C15 0.0211(11) 0.0327(12) 0.0409(14) 0.0001(9) 0.0015(9) -0.0183(10)
C14 0.0241(11) 0.0350(12) 0.0365(13) -0.0104(9) 0.0085(9) -0.0193(10)
C7 0.0419(13) 0.0284(11) 0.0319(13) -0.0137(10) -0.0111(11) -0.0014(10)
C23 0.0301(12) 0.0289(12) 0.0441(15) -0.0060(10) 0.0086(10) 0.0008(10)
C26 0.0219(11) 0.0357(12) 0.0435(14) 0.0002(9) -0.0011(10) -0.0111(11)
C29 0.0293(12) 0.0521(15) 0.0368(14) -0.0035(11) 0.0009(10) -0.0254(12)
C6 0.0297(12) 0.0353(12) 0.0290(12) -0.0102(10) -0.0053(10) 0.0011(10)
C31 0.0372(13) 0.0207(11) 0.0650(18) -0.0019(10) -0.0084(12) 0.0075(11)
C32 0.0789(19) 0.0266(12) 0.0378(15) -0.0098(13) 0.0190(14) -0.0045(11)

loop_
_atom_type_symbol
_atom_type_description
_atom_type_scat_dispersion_real
_atom_type_scat_dispersion_imag
_atom_type_scat_source
C C 0.0181 0.0091 'International Tables Vol C Tables 4.2.6.8 and 6.1.1.4'
H H 0.0000 0.0000 'International Tables Vol C Tables 4.2.6.8 and 6.1.1.4'
N N 0.0311 0.0180 'International Tables Vol C Tables 4.2.6.8 and 6.1.1.4'
O O 0.0492 0.0322 'International Tables Vol C Tables 4.2.6.8 and 6.1.1.4'
S S 0.3331 0.5567 'International Tables Vol C Tables 4.2.6.8 and 6.1.1.4'
Si Si 0.2541 0.3302 'International Tables Vol C Tables 4.2.6.8 and 6.1.1.4'

loop_
_exptl_crystal_face_index_h
_exptl_crystal_face_index_k
_exptl_crystal_face_index_l
_exptl_crystal_face_perp_dist
0 6 5 0.0920
4 -4 -3 0.0830
-5 -2 -3 0.0784
5 2 3 0.0784
0 -1 12 0.0226
0 1 -12 0.0383
1 -2 -13 0.0487
1 2 12 0.0381
-5 0 7 0.0779
-3 -1 -11 0.0561
2 1 -11 0.0581
1 -6 -4 0.0883

loop_
_geom_angle_atom_site_label_1
_geom_angle_atom_site_label_2
_geom_angle_atom_site_label_3
_geom_angle_site_symmetry_1
_geom_angle_site_symmetry_3
_geom_angle
_geom_angle_publ_flag
O1 S1 C17 . . 101.13(8) ?
N1 S1 O1 . . 105.93(8) y
N1 S1 C17 . . 101.98(9) y
N2 S1 O1 . . 107.27(8) y
N2 S1 N1 . . 126.60(9) y
N2 S1 C17 . . 111.06(9) ?
N2 Si C30 . . 107.57(9) ?
N2 Si C24 . . 110.09(9) ?
S1 N2 Si . . 142.24(11) y
N2 Si C27 . . 105.99(9) y
C30 Si C24 . . 110.30(9) ?
C30 Si C27 . . 111.23(9) ?
C24 Si C27 . . 111.50(9) ?
C1 O1 S1 . . 118.87(12) ?
C11 N1 S1 . . 125.44(14) ?
C3 N3 C10 . . 112.05(16) ?
C3 N3 C2 . . 123.98(16) ?
C10 N3 C2 . . 122.95(16) ?
C18 C17 S1 . . 119.20(15) ?
C18 C17 C22 . . 120.93(18) ?
C22 C17 S1 . . 119.81(15) ?
C16 C11 N1 . . 116.63(18) ?
C12 C11 N1 . . 124.22(17) ?
C12 C11 C16 . . 119.04(19) ?
C9 C4 C3 . . 108.23(18) ?
C5 C4 C9 . . 121.8(2) ?
C5 C4 C3 . . 129.93(19) ?
Si C30 H30 . . 107.8 ?
C31 C30 Si . . 111.13(14) ?
C31 C30 H30 . . 107.8 ?
C32 C30 Si . . 112.26(14) ?
C32 C30 H30 . . 107.8 ?
C32 C30 C31 . . 110.0(2) ?
C11 C16 H16 . . 119.9 ?
C15 C16 C11 . . 120.2(2) ?
C15 C16 H16 . . 119.9 ?
C4 C9 C10 . . 108.12(18) ?
C8 C9 C4 . . 121.5(2) ?
C8 C9 C10 . . 130.3(2) ?
C21 C20 C23 . . 121.1(2) ?
C19 C20 C21 . . 118.59(18) ?
C19 C20 C23 . . 120.3(2) ?
C17 C18 H18 . . 120.2 ?
C17 C18 C19 . . 119.65(19) ?
C19 C18 H18 . . 120.2 ?
O3 C3 N3 . . 125.02(18) ?
O3 C3 C4 . . 129.27(19) ?
N3 C3 C4 . . 105.70(16) ?
C20 C21 H21 . . 119.4 ?
C22 C21 C20 . . 121.12(19) ?
C22 C21 H21 . . 119.4 ?
O2 C10 N3 . . 124.20(19) ?
O2 C10 C9 . . 129.97(19) ?
N3 C10 C9 . . 105.82(17) ?
C11 C12 H12 . . 119.9 ?
C13 C12 C11 . . 120.15(19) ?
C13 C12 H12 . . 119.9 ?
C17 C22 H22 . . 120.5 ?
C21 C22 C17 . . 118.94(19) ?
C21 C22 H22 . . 120.5 ?
O1 C1 H1A . . 110.2 ?
O1 C1 H1B . . 110.2 ?
O1 C1 C2 . . 107.48(15) ?
H1A C1 H1B . . 108.5 ?
C2 C1 H1A . . 110.2 ?
C2 C1 H1B . . 110.2 ?
C20 C19 H19 . . 119.6 ?
C18 C19 C20 . . 120.8(2) ?
C18 C19 H19 . . 119.6 ?
Si C24 H24 . . 106.0 ?
C25 C24 Si . . 113.53(14) ?
C25 C24 H24 . . 106.0 ?
C25 C24 C26 . . 110.03(18) ?
C26 C24 Si . . 114.45(14) ?
C26 C24 H24 . . 106.0 ?
N3 C2 C1 . . 113.82(17) ?
N3 C2 H2A . . 108.8 ?
N3 C2 H2B . . 108.8 ?
C1 C2 H2A . . 108.8 ?
C1 C2 H2B . . 108.8 ?
H2A C2 H2B . . 107.7 ?
C12 C13 H13 . . 119.6 ?
C14 C13 C12 . . 120.8(2) ?
C14 C13 H13 . . 119.6 ?
Si C27 H27 . . 106.6 ?
C28 C27 Si . . 114.45(15) ?
C28 C27 H27 . . 106.6 ?
C29 C27 Si . . 112.48(14) ?
C29 C27 H27 . . 106.6 ?
C29 C27 C28 . . 109.50(17) ?
C9 C8 H8 . . 121.6 ?
C9 C8 C7 . . 116.8(2) ?
C7 C8 H8 . . 121.6 ?
C27 C28 H28A . . 109.5 ?
C27 C28 H28B . . 109.5 ?
C27 C28 H28C . . 109.5 ?
H28A C28 H28B . . 109.5 ?
H28A C28 H28C . . 109.5 ?
H28B C28 H28C . . 109.5 ?
C24 C25 H25A . . 109.5 ?
C24 C25 H25B . . 109.5 ?
C24 C25 H25C . . 109.5 ?
H25A C25 H25B . . 109.5 ?
H25A C25 H25C . . 109.5 ?
H25B C25 H25C . . 109.5 ?
C4 C5 H5 . . 121.5 ?
C4 C5 C6 . . 117.0(2) ?
C6 C5 H5 . . 121.5 ?
C16 C15 H15 . . 119.7 ?
C14 C15 C16 . . 120.6(2) ?
C14 C15 H15 . . 119.7 ?
C13 C14 C15 . . 119.2(2) ?
C13 C14 H14 . . 120.4 ?
C15 C14 H14 . . 120.4 ?
C8 C7 H7 . . 119.2 ?
C6 C7 C8 . . 121.6(2) ?
C6 C7 H7 . . 119.2 ?
C20 C23 H23A . . 109.5 ?
C20 C23 H23B . . 109.5 ?
C20 C23 H23C . . 109.5 ?
H23A C23 H23B . . 109.5 ?
H23A C23 H23C . . 109.5 ?
H23B C23 H23C . . 109.5 ?
C24 C26 H26A . . 109.5 ?
C24 C26 H26B . . 109.5 ?
C24 C26 H26C . . 109.5 ?
H26A C26 H26B . . 109.5 ?
H26A C26 H26C . . 109.5 ?
H26B C26 H26C . . 109.5 ?
C27 C29 H29A . . 109.5 ?
C27 C29 H29B . . 109.5 ?
C27 C29 H29C . . 109.5 ?
H29A C29 H29B . . 109.5 ?
H29A C29 H29C . . 109.5 ?
H29B C29 H29C . . 109.5 ?
C5 C6 H6 . . 119.4 ?
C7 C6 C5 . . 121.2(2) ?
C7 C6 H6 . . 119.4 ?
C30 C31 H31A . . 109.5 ?
C30 C31 H31B . . 109.5 ?
C30 C31 H31C . . 109.5 ?
H31A C31 H31B . . 109.5 ?
H31A C31 H31C . . 109.5 ?
H31B C31 H31C . . 109.5 ?
C30 C32 H32A . . 109.5 ?
C30 C32 H32B . . 109.5 ?
C30 C32 H32C . . 109.5 ?
H32A C32 H32B . . 109.5 ?
H32A C32 H32C . . 109.5 ?
H32B C32 H32C . . 109.5 ?

loop_
_geom_bond_atom_site_label_1
_geom_bond_atom_site_label_2
_geom_bond_site_symmetry_2
_geom_bond_distance
_geom_bond_publ_flag
S1 N1 . 1.5139(16) y
S1 N2 . 1.4838(16) y
S1 O1 . 1.6257(14) y
S1 C17 . 1.7718(19) y
Si N2 . 1.7240(17) y
Si C30 . 1.881(2) ?
Si C24 . 1.882(2) ?
Si C27 . 1.894(2) ?
O1 C1 . 1.452(2) ?
O2 C10 . 1.211(2) ?
O3 C3 . 1.211(2) ?
N1 C11 . 1.412(2) y
N3 C3 . 1.396(2) ?
N3 C10 . 1.398(2) ?
N3 C2 . 1.459(2) ?
C17 C18 . 1.374(3) ?
C17 C22 . 1.392(3) ?
C11 C16 . 1.394(3) ?
C11 C12 . 1.394(3) ?
C4 C9 . 1.388(3) ?
C4 C3 . 1.489(3) ?
C4 C5 . 1.380(3) ?
C30 H30 . 1.0000 ?
C30 C31 . 1.531(3) ?
C30 C32 . 1.525(3) ?
C16 H16 . 0.9500 ?
C16 C15 . 1.389(3) ?
C9 C10 . 1.486(3) ?
C9 C8 . 1.385(3) ?
C20 C21 . 1.393(3) ?
C20 C19 . 1.392(3) ?
C20 C23 . 1.507(3) ?
C18 H18 . 0.9500 ?
C18 C19 . 1.389(3) ?
C21 H21 . 0.9500 ?
C21 C22 . 1.387(3) ?
C12 H12 . 0.9500 ?
C12 C13 . 1.387(3) ?
C22 H22 . 0.9500 ?
C1 H1A . 0.9900 ?
C1 H1B . 0.9900 ?
C1 C2 . 1.505(3) ?
C19 H19 . 0.9500 ?
C24 H24 . 1.0000 ?
C24 C25 . 1.537(3) ?
C24 C26 . 1.539(3) ?
C2 H2A . 0.9900 ?
C2 H2B . 0.9900 ?
C13 H13 . 0.9500 ?
C13 C14 . 1.383(3) ?
C27 H27 . 1.0000 ?
C27 C28 . 1.539(3) ?
C27 C29 . 1.539(3) ?
C8 H8 . 0.9500 ?
C8 C7 . 1.394(3) ?
C28 H28A . 0.9800 ?
C28 H28B . 0.9800 ?
C28 H28C . 0.9800 ?
C25 H25A . 0.9800 ?
C25 H25B . 0.9800 ?
C25 H25C . 0.9800 ?
C5 H5 . 0.9500 ?
C5 C6 . 1.392(3) ?
C15 H15 . 0.9500 ?
C15 C14 . 1.386(3) ?
C14 H14 . 0.9500 ?
C7 H7 . 0.9500 ?
C7 C6 . 1.387(3) ?
C23 H23A . 0.9800 ?
C23 H23B . 0.9800 ?
C23 H23C . 0.9800 ?
C26 H26A . 0.9800 ?
C26 H26B . 0.9800 ?
C26 H26C . 0.9800 ?
C29 H29A . 0.9800 ?
C29 H29B . 0.9800 ?
C29 H29C . 0.9800 ?
C6 H6 . 0.9500 ?
C31 H31A . 0.9800 ?
C31 H31B . 0.9800 ?
C31 H31C . 0.9800 ?
C32 H32A . 0.9800 ?
C32 H32B . 0.9800 ?
C32 H32C . 0.9800 ?

loop_
_geom_hbond_atom_site_label_D
_geom_hbond_atom_site_label_H
_geom_hbond_atom_site_label_A
_geom_hbond_site_symmetry_A
_geom_hbond_distance_DH
_geom_hbond_distance_HA
_geom_hbond_distance_DA
_geom_hbond_angle_DHA
C15 H15 O2 1_645 0.95 2.52 3.429(3) 160
C22 H22 O2 1_545 0.95 2.639 3.348(3) 132
C14 H14 O3 2_766 0.95 2.52 3.429(3) 161
C31 H31B N1 1_565 0.98 2.60 3.361(3) 135

loop_
_geom_torsion_atom_site_label_1
_geom_torsion_atom_site_label_2
_geom_torsion_atom_site_label_3
_geom_torsion_atom_site_label_4
_geom_torsion_site_symmetry_1
_geom_torsion_site_symmetry_2
_geom_torsion_site_symmetry_3
_geom_torsion_site_symmetry_4
_geom_torsion
_geom_torsion_publ_flag
S1 O1 C1 C2 . . . . 154.80(13) ?
S1 N1 C11 C16 . . . . 153.82(16) ?
S1 N1 C11 C12 . . . . -30.1(3) ?
S1 C17 C18 C19 . . . . -177.16(14) ?
S1 C17 C22 C21 . . . . 177.63(15) ?
O1 S1 N1 C11 . . . . 71.56(18) ?
O1 S1 N2 Si . . . . -143.37(17) ?
O1 S1 C17 C18 . . . . -138.15(15) ?
O1 S1 C17 C22 . . . . 44.69(16) ?
O1 C1 C2 N3 . . . . -74.8(2) ?
N1 S1 O1 C1 . . . . 176.34(13) ?
N1 S1 N2 Si . . . . -17.3(2) ?
N1 S1 C17 C18 . . . . 112.72(16) ?
N1 S1 C17 C22 . . . . -64.45(17) ?
N1 C11 C16 C15 . . . . 174.52(18) ?
N1 C11 C12 C13 . . . . -174.88(18) ?
N2 S1 O1 C1 . . . . -46.09(15) ?
N2 S1 N1 C11 . . . . -55.1(2) ?
N2 S1 C17 C18 . . . . -24.57(18) ?
N2 S1 C17 C22 . . . . 158.26(15) ?
N2 Si C30 C31 . . . . 55.01(18) ?
N2 Si C30 C32 . . . . -68.60(19) ?
N2 Si C24 C25 . . . . -61.52(17) ?
N2 Si C24 C26 . . . . 171.01(15) ?
N2 Si C27 C28 . . . . -38.05(17) ?
N2 Si C27 C29 . . . . -163.87(15) ?
C17 S1 O1 C1 . . . . 70.31(14) ?
C17 S1 N1 C11 . . . . 176.97(17) ?
C17 S1 N2 Si . . . . 106.97(18) ?
C17 C18 C19 C20 . . . . -0.5(3) ?
C11 C16 C15 C14 . . . . 0.6(3) ?
C11 C12 C13 C14 . . . . 0.7(3) ?
C4 C9 C10 O2 . . . . -177.3(2) ?
C4 C9 C10 N3 . . . . 1.7(2) ?
C4 C9 C8 C7 . . . . 0.0(3) ?
C4 C5 C6 C7 . . . . -0.1(3) ?
C30 Si N2 S1 . . . . 119.40(18) ?
C30 Si C24 C25 . . . . 179.92(15) ?
C30 Si C24 C26 . . . . 52.46(18) ?
C30 Si C27 C28 . . . . 78.57(17) ?
C30 Si C27 C29 . . . . -47.24(18) ?
C16 C11 C12 C13 . . . . 1.1(3) ?
C16 C15 C14 C13 . . . . 1.2(3) ?
C9 C4 C3 O3 . . . . 177.6(2) ?
C9 C4 C3 N3 . . . . -1.7(2) ?
C9 C4 C5 C6 . . . . -0.5(3) ?
C9 C8 C7 C6 . . . . -0.7(3) ?
C20 C21 C22 C17 . . . . -0.5(3) ?
C18 C17 C22 C21 . . . . 0.5(3) ?
C3 N3 C10 O2 . . . . 176.21(19) ?
C3 N3 C10 C9 . . . . -2.9(2) ?
C3 N3 C2 C1 . . . . 105.9(2) ?
C3 C4 C9 C10 . . . . 0.0(2) ?
C3 C4 C9 C8 . . . . -177.80(19) ?
C3 C4 C5 C6 . . . . 177.5(2) ?
C21 C20 C19 C18 . . . . 0.4(3) ?
C10 N3 C3 O3 . . . . -176.40(19) ?
C10 N3 C3 C4 . . . . 2.9(2) ?
C10 N3 C2 C1 . . . . -86.5(2) ?
C10 C9 C8 C7 . . . . -177.2(2) ?
C12 C11 C16 C15 . . . . -1.8(3) ?
C12 C13 C14 C15 . . . . -1.8(3) ?
C22 C17 C18 C19 . . . . 0.0(3) ?
C19 C20 C21 C22 . . . . 0.1(3) ?
C24 Si N2 S1 . . . . -0.8(2) ?
C24 Si C30 C31 . . . . 175.10(16) ?
C24 Si C30 C32 . . . . 51.5(2) ?
C24 Si C27 C28 . . . . -157.85(14) ?
C24 Si C27 C29 . . . . 76.34(17) ?
C2 N3 C3 O3 . . . . -7.7(3) ?
C2 N3 C3 C4 . . . . 171.58(17) ?
C2 N3 C10 O2 . . . . 7.4(3) ?
C2 N3 C10 C9 . . . . -171.74(17) ?
C27 Si N2 S1 . . . . -121.54(18) ?
C27 Si C30 C31 . . . . -60.64(18) ?
C27 Si C30 C32 . . . . 175.74(17) ?
C27 Si C24 C25 . . . . 55.82(18) ?
C27 Si C24 C26 . . . . -71.65(18) ?
C8 C9 C10 O2 . . . . 0.2(4) ?
C8 C9 C10 N3 . . . . 179.2(2) ?
C8 C7 C6 C5 . . . . 0.7(3) ?
C5 C4 C9 C10 . . . . 178.36(18) ?
C5 C4 C9 C8 . . . . 0.6(3) ?
C5 C4 C3 O3 . . . . -0.7(4) ?
C5 C4 C3 N3 . . . . -179.9(2) ?
C23 C20 C21 C22 . . . . 179.82(19) ?
C23 C20 C19 C18 . . . . -179.31(18) ?

_cod_database_fobs_code 2244114
